data_4063446
loop_
_publ_author_name
'Gaillard, Sylvain'
'Slawin, Alexandra M. Z.'
'Bonura, Allen T.'
'Stevens, Edwin D.'
'Nolan, Steven P.'

_publ_section_title
;
 Synthetic and Structural Studies of [AuCl3(NHC)] Complexes
;
_journal_issue 2
_journal_name_full Organometallics
_journal_page_first 394
_journal_paper_doi 10.1021/om900814e
_journal_volume 29
_journal_year 2010
_chemical_absolute_configuration ad
_chemical_formula_moiety 'C21 H24 Au Cl3 N2'
_chemical_formula_sum 'C21 H24 Au Cl3 N2'
_chemical_formula_weight 607.74
_chemical_name_systematic
; 
 ? 
;
_space_group_IT_number 19
_symmetry_cell_setting orthorhombic
_symmetry_space_group_name_Hall 'P 2ac 2ab'
_symmetry_space_group_name_H-M 'P 21 21 21'
_atom_sites_solution_hydrogens geom
_atom_sites_solution_primary direct
_atom_sites_solution_secondary difmap
_audit_creation_method SHELXL-97
_cell_angle_alpha 90.00
_cell_angle_beta 90.00
_cell_angle_gamma 90.00
_cell_formula_units_Z 4
_cell_length_a 10.635(3)
_cell_length_b 13.808(3)
_cell_length_c 15.447(4)
_cell_measurement_reflns_used 8214
_cell_measurement_temperature 93(2)
_cell_measurement_theta_max 28.5931
_cell_measurement_theta_min 2.7536
_cell_volume 2268.4(10)
_computing_cell_refinement 'CrystalClear (Rigaku Corp., 2004)'
_computing_data_collection 'CrystalClear (Rigaku Corp., 2004)'
_computing_data_reduction 'CrystalClear (Rigaku Corp., 2004)'
_computing_molecular_graphics 'Bruker SHELXTL'
_computing_publication_material 'Bruker SHELXTL'
_computing_structure_refinement 'SHELXL-97 (Sheldrick, 1997)'
_computing_structure_solution 'SHELXS-97 (Sheldrick, 1990)'
_diffrn_ambient_temperature 93(2)
_diffrn_measured_fraction_theta_full 0.994
_diffrn_measured_fraction_theta_max 0.994
_diffrn_measurement_device_type CCD
_diffrn_measurement_method '\w and \f scans'
_diffrn_radiation_monochromator confocal
_diffrn_radiation_source 'rotating anode'
_diffrn_radiation_type MoK\a
_diffrn_radiation_wavelength 0.71073
_diffrn_reflns_av_R_equivalents 0.0478
_diffrn_reflns_av_sigmaI/netI 0.0663
_diffrn_reflns_limit_h_max 12
_diffrn_reflns_limit_h_min -10
_diffrn_reflns_limit_k_max 16
_diffrn_reflns_limit_k_min -15
_diffrn_reflns_limit_l_max 18
_diffrn_reflns_limit_l_min -18
_diffrn_reflns_number 14193
_diffrn_reflns_theta_full 25.00
_diffrn_reflns_theta_max 25.32
_diffrn_reflns_theta_min 2.64
_exptl_absorpt_coefficient_mu 6.847
_exptl_absorpt_correction_T_max 1.0000
_exptl_absorpt_correction_T_min 0.7425
_exptl_absorpt_correction_type multi-scan
_exptl_absorpt_process_details 'Jacobson, R. (1998) Private communication'
_exptl_crystal_colour Green
_exptl_crystal_density_diffrn 1.779
_exptl_crystal_density_method 'not measured'
_exptl_crystal_description Prism
_exptl_crystal_F_000 1176
_exptl_crystal_size_max 0.0500
_exptl_crystal_size_mid 0.0500
_exptl_crystal_size_min 0.0500
_refine_diff_density_max 0.784
_refine_diff_density_min -0.959
_refine_diff_density_rms 0.105
_refine_ls_abs_structure_details 'Flack H D (1983), Acta Cryst. A39, 876-881'
_refine_ls_abs_structure_Flack 0.002(8)
_refine_ls_extinction_method none
_refine_ls_goodness_of_fit_ref 1.026
_refine_ls_hydrogen_treatment constr
_refine_ls_matrix_type full
_refine_ls_number_parameters 251
_refine_ls_number_reflns 4119
_refine_ls_number_restraints 0
_refine_ls_restrained_S_all 1.026
_refine_ls_R_factor_all 0.0406
_refine_ls_R_factor_gt 0.0353
_refine_ls_shift/su_max 0.013
_refine_ls_shift/su_mean 0.000
_refine_ls_structure_factor_coef Fsqd
_refine_ls_weighting_details 'calc w=1/[\s^2^(Fo^2^)+(0.0115P)^2^+0.0000P] where P=(Fo^2^+2Fc^2^)/3'
_refine_ls_weighting_scheme calc
_refine_ls_wR_factor_gt 0.0539
_refine_ls_wR_factor_ref 0.0563
_reflns_number_gt 3769
_reflns_number_total 4119
_reflns_threshold_expression >2sigma(I)
_cod_data_source_file om900814e_si_002.cif
_cod_data_source_block AuCl3(IMes)
_cod_depositor_comments
;
The following automatic conversions were performed:

'_symmetry_cell_setting' value 'Orthorhombic' changed to
'orthorhombic' according to the built-in table from CIF Core
dictionary named 'cif_core.dic' version 2.4.1 from 2010-06-29.

Automatic conversion script
Id: cif_fix_values 1673 2011-04-08 12:14:43Z adriana 
;
_cod_original_cell_volume 2268.5(10)
_cod_original_sg_symbol_H-M P2(1)2(1)2(1)
_cod_database_code 4063446

loop_
_symmetry_equiv_pos_as_xyz
'x, y, z'
'-x+1/2, -y, z+1/2'
'-x, y+1/2, -z+1/2'
'x+1/2, -y+1/2, -z'

loop_
_atom_site_label
_atom_site_type_symbol
_atom_site_fract_x
_atom_site_fract_y
_atom_site_fract_z
_atom_site_U_iso_or_equiv
_atom_site_adp_type
_atom_site_occupancy
_atom_site_symmetry_multiplicity
_atom_site_calc_flag
_atom_site_refinement_flags
_atom_site_disorder_assembly
_atom_site_disorder_group
Au1 Au 0.19022(2) 0.98948(2) 0.130744(13) 0.04139(9) Uani 1 1 d . . .
Cl1 Cl 0.3241(3) 0.85969(16) 0.14859(14) 0.0884(8) Uani 1 1 d . . .
Cl2 Cl 0.0239(2) 0.89633(16) 0.17149(13) 0.0673(7) Uani 1 1 d . . .
Cl3 Cl 0.35410(19) 1.08227(19) 0.08661(14) 0.0756(7) Uani 1 1 d . . .
C1 C 0.0736(6) 1.1003(4) 0.1195(4) 0.0318(14) Uani 1 1 d . . .
N2 N -0.0124(5) 1.1159(4) 0.0563(3) 0.0397(14) Uani 1 1 d . . .
C3 C -0.0809(8) 1.1982(6) 0.0738(5) 0.061(2) Uani 1 1 d . . .
H3A H -0.1473 1.2242 0.0398 0.073 Uiso 1 1 calc R . .
C4 C -0.0355(7) 1.2352(5) 0.1490(5) 0.059(2) Uani 1 1 d . . .
H4A H -0.0633 1.2924 0.1773 0.071 Uiso 1 1 calc R . .
N5 N 0.0580(5) 1.1744(4) 0.1760(3) 0.0365(14) Uani 1 1 d . . .
C6 C -0.0352(6) 1.0538(5) -0.0183(3) 0.0328(16) Uani 1 1 d . . .
C7 C -0.1386(5) 0.9939(5) -0.0177(3) 0.0355(15) Uani 1 1 d . . .
C8 C -0.1604(6) 0.9370(5) -0.0899(4) 0.0414(17) Uani 1 1 d . . .
H8A H -0.2311 0.8949 -0.0900 0.050 Uiso 1 1 calc R . .
C9 C -0.0826(6) 0.9392(5) -0.1621(4) 0.0355(16) Uani 1 1 d . . .
C10 C 0.0194(5) 1.0022(6) -0.1605(3) 0.0408(16) Uani 1 1 d . . .
H10A H 0.0733 1.0050 -0.2095 0.049 Uiso 1 1 calc R . .
C11 C 0.0453(6) 1.0614(5) -0.0894(4) 0.0342(16) Uani 1 1 d . . .
C12 C -0.2325(6) 0.9904(8) 0.0572(4) 0.065(2) Uani 1 1 d . . .
H12A H -0.1896 1.0073 0.1113 0.097 Uiso 1 1 calc R . .
H12B H -0.2675 0.9250 0.0620 0.097 Uiso 1 1 calc R . .
H12C H -0.3005 1.0367 0.0465 0.097 Uiso 1 1 calc R . .
C13 C -0.1086(7) 0.8788(6) -0.2397(4) 0.056(2) Uani 1 1 d . . .
H13A H -0.1957 0.8558 -0.2377 0.084 Uiso 1 1 calc R . .
H13B H -0.0514 0.8232 -0.2404 0.084 Uiso 1 1 calc R . .
H13C H -0.0958 0.9176 -0.2921 0.084 Uiso 1 1 calc R . .
C14 C 0.1495(7) 1.1356(6) -0.0944(5) 0.066(3) Uani 1 1 d . . .
H14A H 0.2226 1.1124 -0.0619 0.100 Uiso 1 1 calc R . .
H14B H 0.1203 1.1969 -0.0696 0.100 Uiso 1 1 calc R . .
H14C H 0.1731 1.1456 -0.1551 0.100 Uiso 1 1 calc R . .
C15 C 0.1410(6) 1.1910(5) 0.2506(4) 0.0306(15) Uani 1 1 d . . .
C16 C 0.2380(7) 1.2553(6) 0.2410(4) 0.0419(19) Uani 1 1 d . . .
C17 C 0.3186(7) 1.2711(5) 0.3112(4) 0.0435(17) Uani 1 1 d . . .
H17A H 0.3854 1.3164 0.3061 0.052 Uiso 1 1 calc R . .
C18 C 0.3018(7) 1.2212(5) 0.3882(4) 0.0398(16) Uani 1 1 d . . .
C19 C 0.1997(7) 1.1598(5) 0.3953(4) 0.0414(16) Uani 1 1 d . . .
H19A H 0.1861 1.1277 0.4489 0.050 Uiso 1 1 calc R . .
C20 C 0.1167(6) 1.1430(5) 0.3284(4) 0.0396(17) Uani 1 1 d . . .
C21 C 0.2549(9) 1.3137(6) 0.1574(4) 0.085(3) Uani 1 1 d . . .
H21A H 0.2299 1.2740 0.1077 0.127 Uiso 1 1 calc R . .
H21B H 0.3433 1.3325 0.1513 0.127 Uiso 1 1 calc R . .
H21C H 0.2023 1.3719 0.1597 0.127 Uiso 1 1 calc R . .
C22 C 0.3927(7) 1.2357(6) 0.4625(4) 0.059(2) Uani 1 1 d . . .
H22A H 0.4476 1.1790 0.4673 0.089 Uiso 1 1 calc R . .
H22B H 0.3455 1.2440 0.5164 0.089 Uiso 1 1 calc R . .
H22C H 0.4438 1.2935 0.4517 0.089 Uiso 1 1 calc R . .
C23 C 0.0049(7) 1.0779(7) 0.3412(5) 0.072(3) Uani 1 1 d . . .
H23A H 0.0143 1.0422 0.3957 0.109 Uiso 1 1 calc R . .
H23B H -0.0005 1.0320 0.2930 0.109 Uiso 1 1 calc R . .
H23C H -0.0718 1.1171 0.3434 0.109 Uiso 1 1 calc R . .

loop_
_atom_site_aniso_label
_atom_site_aniso_U_11
_atom_site_aniso_U_22
_atom_site_aniso_U_33
_atom_site_aniso_U_23
_atom_site_aniso_U_13
_atom_site_aniso_U_12
Au1 0.05020(15) 0.04154(16) 0.03244(13) -0.00445(13) -0.01022(11) 0.01119(15)
Cl1 0.1120(19) 0.0734(16) 0.0798(15) -0.0272(12) -0.0451(15) 0.0583(16)
Cl2 0.0926(17) 0.0502(14) 0.0591(12) 0.0164(11) -0.0051(11) -0.0169(12)
Cl3 0.0472(12) 0.102(2) 0.0779(14) -0.0060(13) -0.0026(10) -0.0062(12)
C1 0.037(3) 0.034(4) 0.024(3) 0.002(3) 0.001(3) -0.011(3)
N2 0.045(4) 0.033(4) 0.040(3) -0.006(3) -0.013(3) 0.003(3)
C3 0.077(6) 0.053(6) 0.052(4) -0.016(4) -0.031(4) 0.035(5)
C4 0.072(5) 0.051(5) 0.055(5) -0.021(4) -0.021(4) 0.040(4)
N5 0.042(3) 0.040(4) 0.028(3) -0.004(3) -0.005(3) 0.002(3)
C6 0.040(4) 0.035(4) 0.023(3) 0.001(3) -0.012(3) -0.002(3)
C7 0.038(3) 0.041(4) 0.028(3) 0.008(4) -0.007(2) 0.002(4)
C8 0.038(4) 0.045(4) 0.041(4) 0.002(3) -0.008(3) -0.007(3)
C9 0.042(4) 0.037(4) 0.027(3) -0.002(3) -0.007(3) 0.004(3)
C10 0.045(4) 0.050(5) 0.027(3) -0.001(4) 0.003(2) -0.006(4)
C11 0.033(4) 0.037(4) 0.033(3) -0.001(3) -0.001(3) 0.000(3)
C12 0.058(4) 0.090(7) 0.047(4) -0.010(5) 0.011(3) -0.015(5)
C13 0.063(5) 0.058(6) 0.047(4) -0.005(4) -0.014(4) -0.001(5)
C14 0.061(6) 0.083(7) 0.055(5) 0.010(4) -0.007(4) -0.032(5)
C15 0.036(4) 0.029(4) 0.026(3) -0.005(3) -0.002(3) 0.004(3)
C16 0.055(5) 0.040(5) 0.030(4) -0.007(3) 0.006(3) -0.010(4)
C17 0.044(4) 0.046(5) 0.041(4) -0.010(3) -0.006(4) -0.007(4)
C18 0.036(4) 0.039(4) 0.045(4) -0.008(3) -0.001(4) 0.011(4)
C19 0.053(4) 0.043(4) 0.029(3) 0.007(3) 0.003(3) -0.003(4)
C20 0.045(4) 0.041(5) 0.032(4) -0.003(3) 0.006(3) -0.002(4)
C21 0.146(10) 0.060(6) 0.049(5) 0.015(4) 0.000(5) -0.046(6)
C22 0.053(5) 0.074(6) 0.051(4) -0.020(4) -0.008(4) 0.016(5)
C23 0.068(6) 0.102(8) 0.047(4) 0.005(5) 0.016(4) -0.035(5)

loop_
_atom_type_symbol
_atom_type_description
_atom_type_scat_dispersion_real
_atom_type_scat_dispersion_imag
_atom_type_scat_source
C C 0.0033 0.0016 'International Tables Vol C Tables 4.2.6.8 and 6.1.1.4'
H H 0.0000 0.0000 'International Tables Vol C Tables 4.2.6.8 and 6.1.1.4'
N N 0.0061 0.0033 'International Tables Vol C Tables 4.2.6.8 and 6.1.1.4'
Cl Cl 0.1484 0.1585 'International Tables Vol C Tables 4.2.6.8 and 6.1.1.4'
Au Au -2.0133 8.8022 'International Tables Vol C Tables 4.2.6.8 and 6.1.1.4'

loop_
_geom_angle_atom_site_label_1
_geom_angle_atom_site_label_2
_geom_angle_atom_site_label_3
_geom_angle
_geom_angle_site_symmetry_1
_geom_angle_site_symmetry_3
_geom_angle_publ_flag
C1 Au1 Cl3 91.07(18) . . ?
C1 Au1 Cl2 88.50(18) . . ?
Cl3 Au1 Cl2 178.53(7) . . ?
C1 Au1 Cl1 178.10(18) . . ?
Cl3 Au1 Cl1 90.01(10) . . ?
Cl2 Au1 Cl1 90.45(10) . . ?
N5 C1 N2 105.1(5) . . ?
N5 C1 Au1 127.2(4) . . ?
N2 C1 Au1 127.6(5) . . ?
C1 N2 C3 110.3(5) . . ?
C1 N2 C6 126.0(6) . . ?
C3 N2 C6 123.6(5) . . ?
C4 C3 N2 106.9(6) . . ?
C4 C3 H3A 126.6 . . ?
N2 C3 H3A 126.6 . . ?
C3 C4 N5 106.8(6) . . ?
C3 C4 H4A 126.6 . . ?
N5 C4 H4A 126.6 . . ?
C1 N5 C4 110.9(5) . . ?
C1 N5 C15 123.3(5) . . ?
C4 N5 C15 125.5(5) . . ?
C7 C6 C11 122.8(5) . . ?
C7 C6 N2 118.7(5) . . ?
C11 C6 N2 118.4(6) . . ?
C6 C7 C8 118.0(5) . . ?
C6 C7 C12 123.1(6) . . ?
C8 C7 C12 118.8(6) . . ?
C7 C8 C9 122.3(6) . . ?
C7 C8 H8A 118.8 . . ?
C9 C8 H8A 118.8 . . ?
C10 C9 C8 117.6(5) . . ?
C10 C9 C13 120.7(6) . . ?
C8 C9 C13 121.6(6) . . ?
C9 C10 C11 122.3(5) . . ?
C9 C10 H10A 118.9 . . ?
C11 C10 H10A 118.9 . . ?
C6 C11 C10 117.0(6) . . ?
C6 C11 C14 122.8(6) . . ?
C10 C11 C14 120.1(6) . . ?
C7 C12 H12A 109.5 . . ?
C7 C12 H12B 109.5 . . ?
H12A C12 H12B 109.5 . . ?
C7 C12 H12C 109.5 . . ?
H12A C12 H12C 109.5 . . ?
H12B C12 H12C 109.5 . . ?
C9 C13 H13A 109.5 . . ?
C9 C13 H13B 109.5 . . ?
H13A C13 H13B 109.5 . . ?
C9 C13 H13C 109.5 . . ?
H13A C13 H13C 109.5 . . ?
H13B C13 H13C 109.5 . . ?
C11 C14 H14A 109.5 . . ?
C11 C14 H14B 109.5 . . ?
H14A C14 H14B 109.5 . . ?
C11 C14 H14C 109.5 . . ?
H14A C14 H14C 109.5 . . ?
H14B C14 H14C 109.5 . . ?
C16 C15 C20 122.8(6) . . ?
C16 C15 N5 117.9(5) . . ?
C20 C15 N5 119.3(6) . . ?
C15 C16 C17 118.5(6) . . ?
C15 C16 C21 121.4(6) . . ?
C17 C16 C21 120.0(7) . . ?
C18 C17 C16 120.6(7) . . ?
C18 C17 H17A 119.7 . . ?
C16 C17 H17A 119.7 . . ?
C19 C18 C17 118.3(6) . . ?
C19 C18 C22 121.5(6) . . ?
C17 C18 C22 120.2(7) . . ?
C20 C19 C18 123.1(6) . . ?
C20 C19 H19A 118.4 . . ?
C18 C19 H19A 118.4 . . ?
C19 C20 C15 116.5(6) . . ?
C19 C20 C23 120.5(6) . . ?
C15 C20 C23 122.9(6) . . ?
C16 C21 H21A 109.5 . . ?
C16 C21 H21B 109.5 . . ?
H21A C21 H21B 109.5 . . ?
C16 C21 H21C 109.5 . . ?
H21A C21 H21C 109.5 . . ?
H21B C21 H21C 109.5 . . ?
C18 C22 H22A 109.5 . . ?
C18 C22 H22B 109.5 . . ?
H22A C22 H22B 109.5 . . ?
C18 C22 H22C 109.5 . . ?
H22A C22 H22C 109.5 . . ?
H22B C22 H22C 109.5 . . ?
C20 C23 H23A 109.5 . . ?
C20 C23 H23B 109.5 . . ?
H23A C23 H23B 109.5 . . ?
C20 C23 H23C 109.5 . . ?
H23A C23 H23C 109.5 . . ?
H23B C23 H23C 109.5 . . ?

loop_
_geom_bond_atom_site_label_1
_geom_bond_atom_site_label_2
_geom_bond_distance
_geom_bond_site_symmetry_2
_geom_bond_publ_flag
Au1 C1 1.977(6) . ?
Au1 Cl3 2.268(2) . ?
Au1 Cl2 2.276(2) . ?
Au1 Cl1 2.306(2) . ?
C1 N5 1.355(7) . ?
C1 N2 1.356(7) . ?
N2 C3 1.377(9) . ?
N2 C6 1.457(7) . ?
C3 C4 1.358(9) . ?
C3 H3A 0.9500 . ?
C4 N5 1.367(8) . ?
C4 H4A 0.9500 . ?
N5 C15 1.470(7) . ?
C6 C7 1.376(8) . ?
C6 C11 1.396(8) . ?
C7 C8 1.384(8) . ?
C7 C12 1.529(7) . ?
C8 C9 1.391(8) . ?
C8 H8A 0.9500 . ?
C9 C10 1.390(9) . ?
C9 C13 1.485(8) . ?
C10 C11 1.397(8) . ?
C10 H10A 0.9500 . ?
C11 C14 1.511(9) . ?
C12 H12A 0.9800 . ?
C12 H12B 0.9800 . ?
C12 H12C 0.9800 . ?
C13 H13A 0.9800 . ?
C13 H13B 0.9800 . ?
C13 H13C 0.9800 . ?
C14 H14A 0.9800 . ?
C14 H14B 0.9800 . ?
C14 H14C 0.9800 . ?
C15 C16 1.369(9) . ?
C15 C20 1.396(8) . ?
C16 C17 1.400(9) . ?
C16 C21 1.532(9) . ?
C17 C18 1.386(8) . ?
C17 H17A 0.9500 . ?
C18 C19 1.382(10) . ?
C18 C22 1.513(9) . ?
C19 C20 1.379(8) . ?
C19 H19A 0.9500 . ?
C20 C23 1.503(10) . ?
C21 H21A 0.9800 . ?
C21 H21B 0.9800 . ?
C21 H21C 0.9800 . ?
C22 H22A 0.9800 . ?
C22 H22B 0.9800 . ?
C22 H22C 0.9800 . ?
C23 H23A 0.9800 . ?
C23 H23B 0.9800 . ?
C23 H23C 0.9800 . ?

loop_
_geom_torsion_atom_site_label_1
_geom_torsion_atom_site_label_2
_geom_torsion_atom_site_label_3
_geom_torsion_atom_site_label_4
_geom_torsion
_geom_torsion_site_symmetry_1
_geom_torsion_site_symmetry_2
_geom_torsion_site_symmetry_3
_geom_torsion_site_symmetry_4
_geom_torsion_publ_flag
Cl3 Au1 C1 N5 -79.1(5) . . . . ?
Cl2 Au1 C1 N5 102.3(5) . . . . ?
Cl3 Au1 C1 N2 104.7(5) . . . . ?
Cl2 Au1 C1 N2 -73.9(5) . . . . ?
N5 C1 N2 C3 -0.4(8) . . . . ?
Au1 C1 N2 C3 176.4(5) . . . . ?
N5 C1 N2 C6 -178.0(6) . . . . ?
Au1 C1 N2 C6 -1.1(9) . . . . ?
C1 N2 C3 C4 0.7(9) . . . . ?
C6 N2 C3 C4 178.3(7) . . . . ?
N2 C3 C4 N5 -0.7(9) . . . . ?
N2 C1 N5 C4 0.0(7) . . . . ?
Au1 C1 N5 C4 -176.9(5) . . . . ?
N2 C1 N5 C15 -173.9(5) . . . . ?
Au1 C1 N5 C15 9.2(8) . . . . ?
C3 C4 N5 C1 0.5(9) . . . . ?
C3 C4 N5 C15 174.2(7) . . . . ?
C1 N2 C6 C7 102.7(7) . . . . ?
C3 N2 C6 C7 -74.5(9) . . . . ?
C1 N2 C6 C11 -80.7(8) . . . . ?
C3 N2 C6 C11 102.1(8) . . . . ?
C11 C6 C7 C8 2.1(9) . . . . ?
N2 C6 C7 C8 178.5(6) . . . . ?
C11 C6 C7 C12 -175.5(7) . . . . ?
N2 C6 C7 C12 0.9(9) . . . . ?
C6 C7 C8 C9 -0.6(10) . . . . ?
C12 C7 C8 C9 177.1(7) . . . . ?
C7 C8 C9 C10 -0.7(10) . . . . ?
C7 C8 C9 C13 -178.9(6) . . . . ?
C8 C9 C10 C11 0.4(9) . . . . ?
C13 C9 C10 C11 178.7(6) . . . . ?
C7 C6 C11 C10 -2.3(9) . . . . ?
N2 C6 C11 C10 -178.7(5) . . . . ?
C7 C6 C11 C14 172.4(6) . . . . ?
N2 C6 C11 C14 -4.0(9) . . . . ?
C9 C10 C11 C6 1.0(9) . . . . ?
C9 C10 C11 C14 -173.9(6) . . . . ?
C1 N5 C15 C16 95.5(7) . . . . ?
C4 N5 C15 C16 -77.5(9) . . . . ?
C1 N5 C15 C20 -86.0(8) . . . . ?
C4 N5 C15 C20 101.0(8) . . . . ?
C20 C15 C16 C17 2.2(10) . . . . ?
N5 C15 C16 C17 -179.3(6) . . . . ?
C20 C15 C16 C21 -174.4(7) . . . . ?
N5 C15 C16 C21 4.1(10) . . . . ?
C15 C16 C17 C18 1.2(10) . . . . ?
C21 C16 C17 C18 177.8(7) . . . . ?
C16 C17 C18 C19 -3.5(10) . . . . ?
C16 C17 C18 C22 177.4(6) . . . . ?
C17 C18 C19 C20 2.6(10) . . . . ?
C22 C18 C19 C20 -178.3(6) . . . . ?
C18 C19 C20 C15 0.6(10) . . . . ?
C18 C19 C20 C23 -177.9(7) . . . . ?
C16 C15 C20 C19 -3.0(10) . . . . ?
N5 C15 C20 C19 178.5(6) . . . . ?
C16 C15 C20 C23 175.4(7) . . . . ?
N5 C15 C20 C23 -3.1(10) . . . . ?
